data_4336190
loop_
_publ_author_name
'Keith Searles'
'Ba L. Tran'
'Maren Pink'
'Chun-Hsing Chen'
'Daniel J. Mindiola'

_publ_section_title
;
 3d Early Transition Metal Complexes Supported by a New Sterically
 Demanding Aryloxide Ligand
;
_journal_name_full 'Inorganic Chemistry'
_journal_page_first 11126
_journal_page_last 11135
_journal_paper_doi 10.1021/ic401363p
_journal_volume 52
_journal_year 2013
_chemical_formula_moiety 'C74 H73 Cl2 N1 O2 Ti1'
_chemical_formula_sum 'C74 H73 Cl2 N O2 Ti'
_chemical_formula_weight 1127.20
_space_group_IT_number 14
_symmetry_cell_setting monoclinic
_symmetry_space_group_name_Hall '-P 2yn'
_symmetry_space_group_name_H-M 'P 1 21/n 1'
_atom_sites_solution_hydrogens difmap
_atom_sites_solution_primary direct
_audit_creation_date 13-04-17
_audit_creation_method CRYSTALS_ver_14.40
_cell_angle_alpha 90
_cell_angle_beta 90.070(4)
_cell_angle_gamma 90
_cell_formula_units_Z 4
_cell_length_a 10.9681(18)
_cell_length_b 27.621(5)
_cell_length_c 21.003(4)
_cell_measurement_reflns_used 0
_cell_measurement_temperature 293
_cell_measurement_theta_max 0
_cell_measurement_theta_min 0
_cell_volume 6363(2)
_computing_cell_refinement 'USER DEFINED CELL REFINEMENT'
_computing_data_collection 'USER DEFINED DATA COLLECTION'
_computing_data_reduction 'USER DEFINED DATA REDUCTION'
_computing_molecular_graphics 'CAMERON (Watkin et al., 1996)'
_computing_publication_material 'CRYSTALS (Betteridge et al., 2003)'
_computing_structure_refinement 'CRYSTALS (Betteridge et al., 2003)'
_computing_structure_solution 'SIR92 (Altomare et al., 1994)'
_diffrn_ambient_temperature 293
_diffrn_detector 'CCD area detector'
_diffrn_detector_area_resol_mean 83.33
_diffrn_detector_type 'Bruker APEXII'
_diffrn_measured_fraction_theta_full 0.982
_diffrn_measured_fraction_theta_max 0.961
_diffrn_measurement_details '0.5 degree frames measured for 4 seconds each'
_diffrn_measurement_device 'three-circle goniometer with fixed chi'
_diffrn_measurement_device_type 'Bruker Platform goniometer'
_diffrn_measurement_method 'phi scans'
_diffrn_radiation_monochromator 'Si 1 1 1 and 3 1 1'
_diffrn_radiation_type Synchrotron
_diffrn_radiation_wavelength 0.41328
_diffrn_reflns_av_R_equivalents 0.162
_diffrn_reflns_limit_h_max 12
_diffrn_reflns_limit_h_min -13
_diffrn_reflns_limit_k_max 32
_diffrn_reflns_limit_k_min 0
_diffrn_reflns_limit_l_max 25
_diffrn_reflns_limit_l_min 0
_diffrn_reflns_number 10881
_diffrn_reflns_theta_full 11.135
_diffrn_reflns_theta_max 14.276
_diffrn_reflns_theta_min 1.026
_diffrn_standards_number 0
_exptl_absorpt_coefficient_mu 0.264
_exptl_absorpt_correction_T_max 0.99
_exptl_absorpt_correction_T_min 0.99
_exptl_absorpt_correction_type multi-scan
_exptl_absorpt_process_details 'DENZO/SCALEPACK (Otwinowski & Minor, 1997)'
_exptl_crystal_density_diffrn 1.177
_exptl_crystal_F_000 2384
_refine_diff_density_max 1.32
_refine_diff_density_min -1.10
_refine_ls_extinction_method none
_refine_ls_goodness_of_fit_ref 0.9876
_refine_ls_hydrogen_treatment constr
_refine_ls_matrix_type full
_refine_ls_number_parameters 722
_refine_ls_number_reflns 10836
_refine_ls_number_restraints 18
_refine_ls_R_factor_all 0.1513
_refine_ls_R_factor_gt 0.0947
_refine_ls_shift/su_max 0.0070349
_refine_ls_shift/su_mean 0.0011685
_refine_ls_structure_factor_coef Fsqd
_refine_ls_weighting_details
;
 Method= Modified Sheldrick 
 w=1/[\s^2^(F^2^) + ( 0.14P)^2^ +11.19P] 
 ,where P=(max(Fo^2^,0) + 2Fc^2^)/3 
;
_refine_ls_weighting_scheme calc
_refine_ls_wR_factor_all 0.2591
_refine_ls_wR_factor_gt 0.2228
_refine_ls_wR_factor_ref 0.2590
_reflns_limit_h_max 12
_reflns_limit_h_min -13
_reflns_limit_k_max 32
_reflns_limit_k_min 0
_reflns_limit_l_max 25
_reflns_limit_l_min 0
_reflns_number_gt 6591
_reflns_number_total 17690
_reflns_threshold_expression I>2.0\s(I)
_oxford_diffrn_Wilson_B_factor 2.11
_oxford_diffrn_Wilson_scale 61.35
_oxford_refine_ls_r_factor_ref 0.1512
_oxford_refine_ls_scale 0.13571(10)
_oxford_reflns_number_all 10837
_oxford_reflns_threshold_expression_ref I>0.0\s(I)
_oxford_structure_analysis_title 'CMC0954_0ma in P2(1)/n'
_cod_data_source_file ic401363p_si_006.cif
_cod_data_source_block CMC0954
_cod_original_cell_volume 6362.8(19)
_cod_original_sg_symbol_H-M 'P 1 21/n 1 '
_cod_original_formula_sum 'C74 H73 Cl2 N1 O2 Ti1'
_cod_database_code 4336190

loop_
_symmetry_equiv_pos_as_xyz
x,y,z
-x,-y,-z
-x+1/2,y+1/2,-z+1/2
x+1/2,-y+1/2,z+1/2

loop_
_atom_site_label
_atom_site_type_symbol
_atom_site_fract_x
_atom_site_fract_y
_atom_site_fract_z
_atom_site_U_iso_or_equiv
_atom_site_occupancy
_atom_site_adp_type
_atom_site_refinement_flags_posn
_atom_site_refinement_flags_adp
Ti1 Ti 0.70600(14) 0.78990(5) 0.46809(7) 0.0272 1.0000 Uani . .
Cl1 Cl 0.8831(2) 0.81807(7) 0.42543(10) 0.0354 1.0000 Uani . .
Cl2 Cl 0.5604(2) 0.73405(7) 0.44025(10) 0.0367 1.0000 Uani . .
O1 O 0.7753(5) 0.74546(18) 0.5196(2) 0.0250 1.0000 Uani . .
O2 O 0.6398(5) 0.83328(19) 0.5201(2) 0.0284 1.0000 Uani . .
N1 N 0.6205(7) 0.8293(2) 0.3860(3) 0.0314 1.0000 Uani . .
C1 C 0.8062(8) 0.7019(3) 0.5431(4) 0.0288 1.0000 Uani . .
C2 C 0.8998(7) 0.6739(3) 0.5135(3) 0.0217 1.0000 Uani . .
C3 C 0.9313(8) 0.6307(3) 0.5401(4) 0.0293 1.0000 Uani . .
C4 C 0.8783(8) 0.6131(3) 0.5951(4) 0.0302 1.0000 Uani . .
C5 C 0.7857(8) 0.6393(3) 0.6222(4) 0.0349 1.0000 Uani . .
C6 C 0.7499(7) 0.6841(3) 0.5979(4) 0.0276 1.0000 Uani . .
C7 C 0.9240(8) 0.5650(3) 0.6233(4) 0.0348 1.0000 Uani . .
C8 C 0.9274(13) 0.5251(3) 0.5722(5) 0.0695 1.0000 Uani . .
C9 C 1.0533(10) 0.5741(4) 0.6485(6) 0.0706 1.0000 Uani . .
C10 C 0.8418(10) 0.5474(4) 0.6779(5) 0.0568 1.0000 Uani . .
C11 C 0.9580(7) 0.6911(3) 0.4520(3) 0.0279 1.0000 Uani . .
C12 C 0.8739(8) 0.6852(3) 0.3939(4) 0.0329 1.0000 Uani . U
C13 C 0.8969(8) 0.7124(3) 0.3400(3) 0.0309 1.0000 Uani . U
C14 C 0.8262(9) 0.7075(3) 0.2871(4) 0.0406 1.0000 Uani . .
C15 C 0.7289(10) 0.6771(3) 0.2869(4) 0.0454 1.0000 Uani . .
C16 C 0.7044(10) 0.6494(4) 0.3402(4) 0.0479 1.0000 Uani . .
C17 C 0.7777(8) 0.6528(3) 0.3939(4) 0.0383 1.0000 Uani . .
C18 C 1.0802(7) 0.6680(3) 0.4409(4) 0.0271 1.0000 Uani . .
C19 C 1.0950(8) 0.6254(3) 0.4070(4) 0.0317 1.0000 Uani . .
C20 C 1.2092(8) 0.6029(3) 0.4024(4) 0.0339 1.0000 Uani . .
C21 C 1.3088(8) 0.6231(3) 0.4323(4) 0.0413 1.0000 Uani . .
C22 C 1.2951(8) 0.6650(3) 0.4655(4) 0.0366 1.0000 Uani . .
C23 C 1.1841(8) 0.6877(3) 0.4706(4) 0.0341 1.0000 Uani . .
C24 C 0.6491(7) 0.7127(3) 0.6317(4) 0.0284 1.0000 Uani . .
C25 C 0.5472(7) 0.6783(3) 0.6548(4) 0.0271 1.0000 Uani . .
C26 C 0.4852(8) 0.6508(3) 0.6108(4) 0.0412 1.0000 Uani . .
C27 C 0.3961(9) 0.6187(4) 0.6300(5) 0.0515 1.0000 Uani . .
C28 C 0.3768(10) 0.6117(4) 0.6941(6) 0.0538 1.0000 Uani . .
C29 C 0.4364(9) 0.6385(3) 0.7386(4) 0.0432 1.0000 Uani . .
C30 C 0.5223(8) 0.6712(3) 0.7182(4) 0.0372 1.0000 Uani . .
C31 C 0.6934(8) 0.7448(3) 0.6846(4) 0.0288 1.0000 Uani . .
C32 C 0.7971(8) 0.7334(3) 0.7205(3) 0.0292 1.0000 Uani . U
C33 C 0.8293(8) 0.7603(3) 0.7734(4) 0.0343 1.0000 Uani . U
C34 C 0.7582(9) 0.7987(3) 0.7919(4) 0.0412 1.0000 Uani . .
C35 C 0.6595(8) 0.8119(3) 0.7570(4) 0.0360 1.0000 Uani . .
C36 C 0.6263(8) 0.7856(3) 0.7026(4) 0.0356 1.0000 Uani . .
C37 C 0.5804(7) 0.8600(3) 0.5657(3) 0.0247 1.0000 Uani . .
C38 C 0.6468(8) 0.8916(3) 0.6027(4) 0.0271 1.0000 Uani . .
C39 C 0.5850(8) 0.9193(3) 0.6492(4) 0.0276 1.0000 Uani . .
C40 C 0.4590(7) 0.9163(3) 0.6565(3) 0.0227 1.0000 Uani . .
C41 C 0.3974(7) 0.8834(3) 0.6184(4) 0.0287 1.0000 Uani . .
C42 C 0.4536(7) 0.8548(3) 0.5722(4) 0.0260 1.0000 Uani . .
C43 C 0.3991(7) 0.9478(3) 0.7070(4) 0.0259 1.0000 Uani . .
C44 C 0.4454(8) 0.9332(3) 0.7716(4) 0.0331 1.0000 Uani . .
C45 C 0.2579(7) 0.9422(3) 0.7082(4) 0.0344 1.0000 Uani . .
C46 C 0.4244(8) 1.0005(3) 0.6935(4) 0.0359 1.0000 Uani . .
C47 C 0.7845(7) 0.8981(3) 0.5924(3) 0.0265 1.0000 Uani . .
C48 C 0.8466(7) 0.9179(3) 0.6510(4) 0.0319 1.0000 Uani . U
C49 C 0.8820(8) 0.8857(4) 0.6997(4) 0.0424 1.0000 Uani . U
C50 C 0.9299(9) 0.9025(4) 0.7562(4) 0.0490 1.0000 Uani . .
C51 C 0.9443(9) 0.9521(5) 0.7657(4) 0.0541 1.0000 Uani . .
C52 C 0.9113(8) 0.9843(4) 0.7185(5) 0.0479 1.0000 Uani . .
C53 C 0.8625(8) 0.9671(4) 0.6612(4) 0.0377 1.0000 Uani . .
C54 C 0.8150(7) 0.9278(3) 0.5345(4) 0.0274 1.0000 Uani . .
C55 C 0.9261(8) 0.9223(3) 0.5036(4) 0.0372 1.0000 Uani . .
C56 C 0.9597(8) 0.9486(3) 0.4534(4) 0.0425 1.0000 Uani . .
C57 C 0.8828(8) 0.9842(3) 0.4293(4) 0.0367 1.0000 Uani . .
C58 C 0.7731(8) 0.9917(3) 0.4585(4) 0.0379 1.0000 Uani . .
C59 C 0.7370(8) 0.9635(3) 0.5102(4) 0.0337 1.0000 Uani . .
C60 C 0.3811(7) 0.8223(3) 0.5284(4) 0.0276 1.0000 Uani . .
C61 C 0.3424(7) 0.8476(3) 0.4676(4) 0.0278 1.0000 Uani . .
C62 C 0.2947(9) 0.8204(3) 0.4183(4) 0.0407 1.0000 Uani . .
C63 C 0.2561(9) 0.8419(4) 0.3631(4) 0.0494 1.0000 Uani . .
C64 C 0.2663(10) 0.8919(4) 0.3561(4) 0.0545 1.0000 Uani . .
C65 C 0.3175(9) 0.9194(4) 0.4033(4) 0.0464 1.0000 Uani . .
C66 C 0.3530(8) 0.8974(3) 0.4597(4) 0.0322 1.0000 Uani . .
C67 C 0.2761(7) 0.7979(3) 0.5640(4) 0.0293 1.0000 Uani . .
C68 C 0.3021(9) 0.7596(3) 0.6036(4) 0.0324 1.0000 Uani . .
C69 C 0.2057(9) 0.7351(4) 0.6360(4) 0.0430 1.0000 Uani . .
C70 C 0.0882(9) 0.7496(4) 0.6270(5) 0.0489 1.0000 Uani . .
C72 C 0.1571(8) 0.8117(3) 0.5562(4) 0.0371 1.0000 Uani . .
C73 C 0.6408(9) 0.8819(3) 0.3848(4) 0.0432 1.0000 Uani . .
C74 C 0.6425(9) 0.8080(3) 0.3227(4) 0.0410 1.0000 Uani . .
C71 C 0.0605(9) 0.7876(4) 0.5881(5) 0.0476 1.0000 Uani . .
H31 H 0.9911 0.6114 0.5194 0.0332 1.0000 Uiso R .
H51 H 0.7448 0.6262 0.6582 0.0422 1.0000 Uiso R .
H81 H 0.9557 0.4956 0.5899 0.0929 1.0000 Uiso R .
H82 H 0.9803 0.5348 0.5387 0.0929 1.0000 Uiso R .
H83 H 0.8474 0.5208 0.5558 0.0929 1.0000 Uiso R .
H91 H 1.0838 0.5451 0.6669 0.0876 1.0000 Uiso R .
H92 H 1.0522 0.5990 0.6797 0.0876 1.0000 Uiso R .
H93 H 1.1044 0.5836 0.6141 0.0876 1.0000 Uiso R .
H101 H 0.8725 0.5180 0.6951 0.0715 1.0000 Uiso R .
H102 H 0.8383 0.5712 0.7105 0.0715 1.0000 Uiso R .
H103 H 0.7623 0.5421 0.6613 0.0715 1.0000 Uiso R .
H111 H 0.9730 0.7248 0.4571 0.0354 1.0000 Uiso R .
H131 H 0.9629 0.7347 0.3402 0.0379 1.0000 Uiso R .
H141 H 0.8456 0.7254 0.2498 0.0519 1.0000 Uiso R .
H151 H 0.6774 0.6749 0.2506 0.0538 1.0000 Uiso R .
H161 H 0.6368 0.6279 0.3403 0.0582 1.0000 Uiso R .
H171 H 0.7637 0.6328 0.4299 0.0470 1.0000 Uiso R .
H191 H 1.0269 0.6110 0.3864 0.0390 1.0000 Uiso R .
H201 H 1.2184 0.5738 0.3788 0.0457 1.0000 Uiso R .
H211 H 1.3862 0.6078 0.4303 0.0477 1.0000 Uiso R .
H221 H 1.3646 0.6794 0.4848 0.0435 1.0000 Uiso R .
H231 H 1.1774 0.7169 0.4943 0.0466 1.0000 Uiso R .
H241 H 0.6133 0.7333 0.6006 0.0387 1.0000 Uiso R .
H261 H 0.5042 0.6546 0.5670 0.0565 1.0000 Uiso R .
H271 H 0.3499 0.6011 0.5995 0.0681 1.0000 Uiso R .
H281 H 0.3202 0.5880 0.7080 0.0654 1.0000 Uiso R .
H291 H 0.4188 0.6350 0.7826 0.0552 1.0000 Uiso R .
H301 H 0.5669 0.6892 0.7490 0.0467 1.0000 Uiso R .
H321 H 0.8472 0.7071 0.7079 0.0377 1.0000 Uiso R .
H331 H 0.9004 0.7523 0.7971 0.0426 1.0000 Uiso R .
H341 H 0.7782 0.8161 0.8295 0.0539 1.0000 Uiso R .
H351 H 0.6117 0.8389 0.7699 0.0426 1.0000 Uiso R .
H361 H 0.5595 0.7960 0.6773 0.0447 1.0000 Uiso R .
H391 H 0.6303 0.9400 0.6765 0.0356 1.0000 Uiso R .
H411 H 0.3121 0.8797 0.6248 0.0344 1.0000 Uiso R .
H441 H 0.4083 0.9529 0.8032 0.0447 1.0000 Uiso R .
H442 H 0.5314 0.9374 0.7731 0.0447 1.0000 Uiso R .
H443 H 0.4260 0.9002 0.7792 0.0447 1.0000 Uiso R .
H451 H 0.2245 0.9625 0.7402 0.0492 1.0000 Uiso R .
H452 H 0.2262 0.9515 0.6678 0.0492 1.0000 Uiso R .
H453 H 0.2366 0.9095 0.7166 0.0492 1.0000 Uiso R .
H461 H 0.3866 1.0198 0.7253 0.0479 1.0000 Uiso R .
H462 H 0.5099 1.0059 0.6943 0.0479 1.0000 Uiso R .
H463 H 0.3929 1.0090 0.6529 0.0479 1.0000 Uiso R .
H471 H 0.8171 0.8667 0.5856 0.0324 1.0000 Uiso R .
H491 H 0.8729 0.8519 0.6930 0.0560 1.0000 Uiso R .
H501 H 0.9535 0.8806 0.7888 0.0677 1.0000 Uiso R .
H511 H 0.9768 0.9635 0.8048 0.0667 1.0000 Uiso R .
H521 H 0.9225 1.0180 0.7251 0.0608 1.0000 Uiso R .
H531 H 0.8395 0.9894 0.6288 0.0415 1.0000 Uiso R .
H551 H 0.9798 0.8981 0.5191 0.0470 1.0000 Uiso R .
H561 H 1.0372 0.9435 0.4343 0.0504 1.0000 Uiso R .
H571 H 0.9060 1.0025 0.3929 0.0528 1.0000 Uiso R .
H581 H 0.7217 1.0170 0.4435 0.0512 1.0000 Uiso R .
H591 H 0.6597 0.9682 0.5296 0.0431 1.0000 Uiso R .
H601 H 0.4348 0.7971 0.5157 0.0342 1.0000 Uiso R .
H621 H 0.2894 0.7863 0.4227 0.0553 1.0000 Uiso R .
H631 H 0.2207 0.8233 0.3299 0.0621 1.0000 Uiso R .
H641 H 0.2410 0.9071 0.3177 0.0650 1.0000 Uiso R .
H651 H 0.3274 0.9533 0.3980 0.0570 1.0000 Uiso R .
H661 H 0.3844 0.9167 0.4934 0.0396 1.0000 Uiso R .
H681 H 0.3842 0.7494 0.6092 0.0412 1.0000 Uiso R .
H691 H 0.2230 0.7087 0.6636 0.0578 1.0000 Uiso R .
H701 H 0.0247 0.7330 0.6487 0.0555 1.0000 Uiso R .
H721 H 0.1397 0.8383 0.5290 0.0499 1.0000 Uiso R .
H731 H 0.6258 0.8952 0.4258 0.0550 1.0000 Uiso R .
H732 H 0.7229 0.8881 0.3729 0.0550 1.0000 Uiso R .
H733 H 0.5874 0.8963 0.3547 0.0550 1.0000 Uiso R .
H741 H 0.6288 0.7741 0.3238 0.0530 1.0000 Uiso R .
H742 H 0.7246 0.8142 0.3108 0.0530 1.0000 Uiso R .
H743 H 0.5890 0.8225 0.2926 0.0530 1.0000 Uiso R .
H711 H -0.0216 0.7977 0.5823 0.0648 1.0000 Uiso R .
H11 H 0.5352 0.8258 0.3923 0.0383 1.0000 Uiso R .

loop_
_atom_site_aniso_label
_atom_site_aniso_U_11
_atom_site_aniso_U_22
_atom_site_aniso_U_33
_atom_site_aniso_U_23
_atom_site_aniso_U_13
_atom_site_aniso_U_12
Ti1 0.0300(8) 0.0292(8) 0.0225(7) 0.0009(7) -0.0012(7) 0.0017(7)
Cl1 0.0354(12) 0.0347(12) 0.0362(12) 0.0010(9) 0.0034(10) -0.0014(10)
Cl2 0.0349(12) 0.0373(12) 0.0379(12) -0.0018(10) -0.0009(10) 0.0005(10)
O1 0.025(3) 0.027(3) 0.024(3) 0.004(2) -0.011(2) 0.005(2)
O2 0.027(3) 0.034(3) 0.025(3) -0.002(2) 0.005(2) 0.000(2)
N1 0.030(4) 0.039(4) 0.025(4) -0.005(3) 0.005(3) 0.008(3)
C1 0.030(5) 0.027(4) 0.030(5) 0.005(4) -0.005(4) -0.005(4)
C2 0.025(4) 0.026(4) 0.014(4) 0.000(3) 0.001(3) 0.003(3)
C3 0.035(5) 0.024(4) 0.028(4) -0.006(4) 0.005(4) 0.005(4)
C4 0.037(5) 0.026(5) 0.027(4) -0.003(4) 0.004(4) 0.005(4)
C5 0.037(5) 0.039(5) 0.028(5) 0.000(4) 0.010(4) -0.007(5)
C6 0.029(5) 0.033(5) 0.021(4) -0.002(4) -0.003(3) 0.006(4)
C7 0.038(6) 0.025(5) 0.042(5) 0.009(4) 0.007(4) 0.000(4)
C8 0.113(10) 0.033(5) 0.062(7) 0.023(5) 0.014(7) 0.018(6)
C9 0.059(8) 0.074(8) 0.079(8) 0.036(7) -0.010(7) 0.018(6)
C10 0.065(8) 0.052(7) 0.053(6) 0.024(5) 0.001(5) 0.014(6)
C11 0.032(5) 0.030(4) 0.022(4) 0.002(3) -0.009(4) -0.003(4)
C12 0.035(5) 0.031(4) 0.033(4) -0.008(4) 0.000(4) 0.013(4)
C13 0.041(5) 0.041(4) 0.011(4) 0.002(3) 0.004(4) 0.010(4)
C14 0.049(6) 0.042(6) 0.031(5) -0.002(4) -0.001(4) 0.010(5)
C15 0.054(7) 0.050(6) 0.033(5) -0.010(5) -0.011(5) 0.020(6)
C16 0.048(6) 0.060(6) 0.036(5) -0.011(5) -0.008(5) 0.007(5)
C17 0.036(5) 0.047(6) 0.032(5) -0.010(4) -0.009(4) 0.002(5)
C18 0.026(5) 0.032(5) 0.023(4) 0.004(4) 0.002(4) 0.006(4)
C19 0.028(5) 0.036(5) 0.031(5) -0.006(4) 0.000(4) 0.002(4)
C20 0.034(5) 0.035(5) 0.034(5) 0.003(4) 0.004(4) 0.007(4)
C21 0.028(5) 0.045(6) 0.051(6) 0.013(5) 0.006(5) 0.012(4)
C22 0.018(4) 0.058(6) 0.034(5) 0.011(5) -0.009(4) -0.005(4)
C23 0.042(6) 0.039(5) 0.021(4) 0.001(4) 0.007(4) -0.013(4)
C24 0.021(5) 0.043(5) 0.021(4) 0.005(4) 0.006(3) 0.010(4)
C25 0.022(5) 0.034(5) 0.026(4) 0.001(4) -0.001(4) 0.014(4)
C26 0.038(6) 0.050(6) 0.035(5) 0.000(5) -0.006(4) 0.002(5)
C27 0.042(6) 0.060(7) 0.052(7) -0.014(5) 0.004(5) -0.016(5)
C28 0.038(6) 0.051(7) 0.073(8) 0.001(6) 0.015(6) -0.004(5)
C29 0.044(6) 0.055(6) 0.030(5) 0.004(5) 0.002(5) -0.005(5)
C30 0.029(5) 0.044(6) 0.038(5) -0.001(4) -0.008(4) 0.002(4)
C31 0.036(5) 0.032(5) 0.018(4) 0.002(3) 0.003(4) 0.005(4)
C32 0.031(4) 0.036(4) 0.021(4) 0.006(3) -0.001(4) 0.006(4)
C33 0.040(5) 0.048(5) 0.015(4) 0.001(4) 0.001(4) -0.001(4)
C34 0.047(6) 0.046(6) 0.032(5) -0.005(4) 0.008(4) -0.005(5)
C35 0.045(6) 0.030(5) 0.033(5) -0.002(4) 0.015(4) 0.002(4)
C36 0.040(5) 0.035(5) 0.032(5) 0.008(4) 0.007(4) 0.003(4)
C37 0.037(5) 0.021(4) 0.017(4) 0.002(3) -0.007(4) 0.002(4)
C38 0.032(5) 0.022(4) 0.027(4) 0.002(4) -0.005(4) 0.004(4)
C39 0.032(5) 0.026(4) 0.024(4) 0.001(4) 0.002(4) -0.007(4)
C40 0.028(5) 0.021(4) 0.018(4) 0.004(3) -0.001(4) 0.003(4)
C41 0.020(5) 0.043(5) 0.023(4) 0.014(4) 0.002(4) 0.007(4)
C42 0.030(5) 0.029(4) 0.019(4) 0.000(3) -0.006(4) -0.004(4)
C43 0.026(5) 0.030(5) 0.022(4) 0.001(3) 0.000(4) 0.001(4)
C44 0.038(5) 0.034(5) 0.027(5) -0.002(4) 0.002(4) 0.006(4)
C45 0.027(5) 0.047(6) 0.029(5) -0.002(4) 0.006(4) 0.004(4)
C46 0.039(6) 0.040(5) 0.028(5) -0.005(4) -0.004(4) 0.002(4)
C47 0.021(4) 0.030(4) 0.029(4) 0.001(3) 0.003(4) 0.000(4)
C48 0.023(4) 0.039(5) 0.034(5) -0.004(4) 0.006(4) -0.002(4)
C49 0.034(5) 0.055(6) 0.038(5) 0.013(4) -0.001(4) -0.001(4)
C50 0.030(5) 0.088(9) 0.029(5) -0.003(5) -0.008(4) -0.002(6)
C51 0.032(6) 0.107(10) 0.023(5) -0.009(6) -0.008(4) -0.016(6)
C52 0.033(6) 0.070(7) 0.041(6) -0.016(5) 0.003(5) -0.012(5)
C53 0.028(5) 0.063(7) 0.022(5) -0.001(4) 0.002(4) 0.005(5)
C54 0.027(5) 0.029(4) 0.026(4) -0.004(4) -0.008(4) -0.007(4)
C55 0.032(5) 0.043(5) 0.037(5) 0.005(4) 0.003(4) 0.002(4)
C56 0.032(5) 0.052(6) 0.043(6) 0.005(5) 0.005(4) 0.002(5)
C57 0.044(6) 0.037(5) 0.029(5) 0.004(4) 0.002(4) -0.008(5)
C58 0.036(5) 0.048(5) 0.030(5) -0.002(4) -0.003(4) 0.011(4)
C59 0.042(6) 0.039(5) 0.020(4) 0.000(4) -0.005(4) 0.001(4)
C60 0.025(4) 0.038(5) 0.020(4) -0.001(4) -0.004(4) 0.003(4)
C61 0.023(4) 0.039(5) 0.022(4) -0.007(4) -0.004(4) 0.002(4)
C62 0.049(6) 0.043(5) 0.030(5) -0.005(4) -0.009(5) 0.003(5)
C63 0.053(7) 0.067(7) 0.028(5) -0.018(5) -0.006(4) 0.008(5)
C64 0.081(8) 0.065(7) 0.018(5) 0.001(5) -0.002(5) 0.031(6)
C65 0.057(7) 0.048(6) 0.035(5) 0.014(5) -0.006(5) 0.009(5)
C66 0.033(5) 0.040(5) 0.024(4) -0.003(4) -0.004(4) 0.001(4)
C67 0.024(5) 0.031(5) 0.033(4) -0.011(4) -0.003(4) -0.005(4)
C68 0.036(5) 0.037(5) 0.024(4) -0.003(4) 0.000(4) -0.003(4)
C69 0.045(6) 0.056(6) 0.028(5) -0.005(4) 0.008(5) -0.018(5)
C70 0.041(7) 0.061(7) 0.045(6) -0.004(5) 0.009(5) -0.013(5)
C72 0.035(5) 0.034(5) 0.043(6) -0.007(4) 0.001(4) -0.001(4)
C73 0.054(6) 0.041(6) 0.034(5) 0.012(4) 0.004(5) 0.008(5)
C74 0.045(6) 0.052(6) 0.026(5) 0.002(4) -0.005(4) 0.005(5)
C71 0.027(5) 0.058(6) 0.058(7) -0.015(6) 0.014(5) -0.003(5)

loop_
_atom_type_symbol
_atom_type_scat_dispersion_real
_atom_type_scat_dispersion_imag
_atom_type_scat_Cromer_Mann_a1
_atom_type_scat_Cromer_Mann_b1
_atom_type_scat_Cromer_Mann_a2
_atom_type_scat_Cromer_Mann_b2
_atom_type_scat_Cromer_Mann_a3
_atom_type_scat_Cromer_Mann_b3
_atom_type_scat_Cromer_Mann_a4
_atom_type_scat_Cromer_Mann_b4
_atom_type_scat_Cromer_Mann_c
_atom_type_scat_source
C 0.0033 0.0016 2.3100 20.8439 1.0200 10.2075 1.5886 0.5687 0.8650 51.6512 0.2156 'International Tables Vol C 4.2.6.8 and 6.1.1.4'
H 0.0000 0.0000 0.4930 10.5109 0.3229 26.1257 0.1402 3.1424 0.0408 57.7998 0.0030 'International Tables Vol C 4.2.6.8 and 6.1.1.4'
N 0.0061 0.0033 12.2126 0.0057 3.1322 9.8933 2.0125 28.9975 1.1663 0.5826 -11.5290 'International Tables Vol C 4.2.6.8 and 6.1.1.4'
O 0.0106 0.0060 3.0485 13.2771 2.2868 5.7011 1.5463 0.3239 0.8670 32.9089 0.2508 'International Tables Vol C 4.2.6.8 and 6.1.1.4'
Cl 0.1484 0.1585 11.4604 0.0104 7.1964 1.1662 6.2556 18.5194 1.6455 47.7784 -9.5574 'International Tables Vol C 4.2.6.8 and 6.1.1.4'
Ti 0.2776 0.4457 9.7595 7.8508 7.3558 0.5000 1.6991 35.6338 1.9021 116.1050 1.2807 'International Tables Vol C 4.2.6.8 and 6.1.1.4'

loop_
_geom_angle_atom_site_label_1
_geom_angle_atom_site_label_2
_geom_angle_atom_site_label_3
_geom_angle
_geom_angle_publ_flag
Cl1 Ti1 Cl2 136.30(10) yes
Cl1 Ti1 O1 96.28(19) yes
Cl2 Ti1 O1 89.32(18) yes
Cl1 Ti1 O2 111.15(19) yes
Cl2 Ti1 O2 109.0(2) yes
O1 Ti1 O2 105.2(2) yes
Cl1 Ti1 N1 83.5(2) yes
Cl2 Ti1 N1 80.8(2) yes
O1 Ti1 N1 165.2(2) yes
O2 Ti1 N1 88.5(2) yes
Ti1 O1 C1 159.3(5) yes
Ti1 O2 C37 170.1(5) yes
Ti1 N1 C73 115.4(5) yes
Ti1 N1 C74 115.6(5) yes
C73 N1 C74 110.7(7) yes
Ti1 N1 H11 104.7 no
C73 N1 H11 104.6 no
C74 N1 H11 104.3 no
O1 C1 C2 120.5(7) yes
O1 C1 C6 120.5(7) yes
C2 C1 C6 119.0(7) yes
C1 C2 C3 118.6(7) yes
C1 C2 C11 120.2(6) yes
C3 C2 C11 121.2(7) yes
C2 C3 C4 123.0(7) yes
C2 C3 H31 118.6 no
C4 C3 H31 118.4 no
C3 C4 C5 118.3(8) yes
C3 C4 C7 119.3(7) yes
C5 C4 C7 122.4(7) yes
C4 C5 C6 121.6(8) yes
C4 C5 H51 118.8 no
C6 C5 H51 119.6 no
C1 C6 C5 119.4(7) yes
C1 C6 C24 121.2(7) yes
C5 C6 C24 119.4(7) yes
C4 C7 C8 110.9(7) yes
C4 C7 C9 106.9(7) yes
C8 C7 C9 109.5(9) yes
C4 C7 C10 111.7(7) yes
C8 C7 C10 108.1(8) yes
C9 C7 C10 109.8(8) yes
C7 C8 H81 110.5 no
C7 C8 H82 109.3 no
H81 C8 H82 109.5 no
C7 C8 H83 108.6 no
H81 C8 H83 109.5 no
H82 C8 H83 109.5 no
C7 C9 H91 109.1 no
C7 C9 H92 110.1 no
H91 C9 H92 109.5 no
C7 C9 H93 109.2 no
H91 C9 H93 109.5 no
H92 C9 H93 109.5 no
C7 C10 H101 110.2 no
C7 C10 H102 110.0 no
H101 C10 H102 109.5 no
C7 C10 H103 108.2 no
H101 C10 H103 109.5 no
H102 C10 H103 109.5 no
C2 C11 C12 112.9(7) yes
C2 C11 C18 112.0(6) yes
C12 C11 C18 111.5(6) yes
C2 C11 H111 106.5 no
C12 C11 H111 107.2 no
C18 C11 H111 106.3 no
C11 C12 C13 118.9(8) yes
C11 C12 C17 121.7(8) yes
C13 C12 C17 119.4(8) yes
C12 C13 C14 120.7(9) yes
C12 C13 H131 119.2 no
C14 C13 H131 120.2 no
C13 C14 C15 120.7(9) yes
C13 C14 H141 119.5 no
C15 C14 H141 119.8 no
C14 C15 C16 119.5(9) yes
C14 C15 H151 120.5 no
C16 C15 H151 119.9 no
C15 C16 C17 120.5(10) yes
C15 C16 H161 119.9 no
C17 C16 H161 119.5 no
C16 C17 C12 119.0(9) yes
C16 C17 H171 120.8 no
C12 C17 H171 120.1 no
C11 C18 C19 123.1(7) yes
C11 C18 C23 119.2(7) yes
C19 C18 C23 117.4(7) yes
C18 C19 C20 121.2(8) yes
C18 C19 H191 119.7 no
C20 C19 H191 119.1 no
C19 C20 C21 119.8(8) yes
C19 C20 H201 120.4 no
C21 C20 H201 119.7 no
C20 C21 C22 119.4(8) yes
C20 C21 H211 120.5 no
C22 C21 H211 120.1 no
C21 C22 C23 121.8(8) yes
C21 C22 H221 119.1 no
C23 C22 H221 119.0 no
C18 C23 C22 120.3(8) yes
C18 C23 H231 119.8 no
C22 C23 H231 119.8 no
C6 C24 C25 110.5(7) yes
C6 C24 C31 114.4(7) yes
C25 C24 C31 111.3(6) yes
C6 C24 H241 106.7 no
C25 C24 H241 106.7 no
C31 C24 H241 106.8 no
C24 C25 C26 119.0(7) yes
C24 C25 C30 122.5(8) yes
C26 C25 C30 118.3(8) yes
C25 C26 C27 120.6(9) yes
C25 C26 H261 118.8 no
C27 C26 H261 120.6 no
C26 C27 C28 119.0(9) yes
C26 C27 H271 120.6 no
C28 C27 H271 120.4 no
C27 C28 C29 121.5(10) yes
C27 C28 H281 120.0 no
C29 C28 H281 118.6 no
C28 C29 C30 118.3(9) yes
C28 C29 H291 121.0 no
C30 C29 H291 120.7 no
C29 C30 C25 122.2(9) yes
C29 C30 H301 119.0 no
C25 C30 H301 118.8 no
C24 C31 C32 121.9(7) yes
C24 C31 C36 120.4(8) yes
C32 C31 C36 117.5(7) yes
C31 C32 C33 121.3(8) yes
C31 C32 H321 119.5 no
C33 C32 H321 119.1 no
C32 C33 C34 119.8(8) yes
C32 C33 H331 120.3 no
C34 C33 H331 119.9 no
C33 C34 C35 120.6(8) yes
C33 C34 H341 119.7 no
C35 C34 H341 119.7 no
C34 C35 C36 120.5(8) yes
C34 C35 H351 119.8 no
C36 C35 H351 119.7 no
C35 C36 C31 120.2(8) yes
C35 C36 H361 120.0 no
C31 C36 H361 119.8 no
O2 C37 C38 118.9(7) yes
O2 C37 C42 119.0(7) yes
C38 C37 C42 122.1(7) yes
C37 C38 C39 118.6(7) yes
C37 C38 C47 120.9(7) yes
C39 C38 C47 120.4(7) yes
C38 C39 C40 121.3(7) yes
C38 C39 H391 119.5 no
C40 C39 H391 119.2 no
C39 C40 C41 117.3(7) yes
C39 C40 C43 118.1(7) yes
C41 C40 C43 124.5(7) yes
C40 C41 C42 123.8(7) yes
C40 C41 H411 117.9 no
C42 C41 H411 118.2 no
C37 C42 C41 116.7(7) yes
C37 C42 C60 121.4(7) yes
C41 C42 C60 121.8(7) yes
C40 C43 C44 109.3(6) yes
C40 C43 C45 112.6(7) yes
C44 C43 C45 107.2(7) yes
C40 C43 C46 110.0(6) yes
C44 C43 C46 111.5(7) yes
C45 C43 C46 106.3(7) yes
C43 C44 H441 109.5 no
C43 C44 H442 109.4 no
H441 C44 H442 109.5 no
C43 C44 H443 109.5 no
H441 C44 H443 109.5 no
H442 C44 H443 109.5 no
C43 C45 H451 109.7 no
C43 C45 H452 108.8 no
H451 C45 H452 109.5 no
C43 C45 H453 110.0 no
H451 C45 H453 109.5 no
H452 C45 H453 109.5 no
C43 C46 H461 109.3 no
C43 C46 H462 109.2 no
H461 C46 H462 109.5 no
C43 C46 H463 109.9 no
H461 C46 H463 109.5 no
H462 C46 H463 109.5 no
C38 C47 C48 111.7(6) yes
C38 C47 C54 113.4(7) yes
C48 C47 C54 111.2(6) yes
C38 C47 H471 106.5 no
C48 C47 H471 106.5 no
C54 C47 H471 107.0 no
C47 C48 C49 119.2(8) yes
C47 C48 C53 122.5(8) yes
C49 C48 C53 118.2(8) yes
C48 C49 C50 121.1(9) yes
C48 C49 H491 119.0 no
C50 C49 H491 120.0 no
C49 C50 C51 119.9(9) yes
C49 C50 H501 120.6 no
C51 C50 H501 119.5 no
C50 C51 C52 120.0(9) yes
C50 C51 H511 119.7 no
C52 C51 H511 120.3 no
C51 C52 C53 120.0(10) yes
C51 C52 H521 119.5 no
C53 C52 H521 120.5 no
C52 C53 C48 120.8(9) yes
C52 C53 H531 119.9 no
C48 C53 H531 119.3 no
C47 C54 C55 120.9(7) yes
C47 C54 C59 122.8(7) yes
C55 C54 C59 116.3(8) yes
C54 C55 C56 123.6(9) yes
C54 C55 H551 117.5 no
C56 C55 H551 118.9 no
C55 C56 C57 120.3(9) yes
C55 C56 H561 120.0 no
C57 C56 H561 119.6 no
C56 C57 C58 118.5(8) yes
C56 C57 H571 120.3 no
C58 C57 H571 121.2 no
C57 C58 C59 121.0(8) yes
C57 C58 H581 119.0 no
C59 C58 H581 119.9 no
C54 C59 C58 120.2(8) yes
C54 C59 H591 119.1 no
C58 C59 H591 120.7 no
C42 C60 C61 112.6(6) yes
C42 C60 C67 111.1(6) yes
C61 C60 C67 113.8(6) yes
C42 C60 H601 106.3 no
C61 C60 H601 106.0 no
C67 C60 H601 106.4 no
C60 C61 C62 119.0(7) yes
C60 C61 C66 122.3(7) yes
C62 C61 C66 118.6(8) yes
C61 C62 C63 121.0(9) yes
C61 C62 H621 119.3 no
C63 C62 H621 119.7 no
C62 C63 C64 119.7(9) yes
C62 C63 H631 120.8 no
C64 C63 H631 119.5 no
C63 C64 C65 120.3(9) yes
C63 C64 H641 120.3 no
C65 C64 H641 119.3 no
C64 C65 C66 119.5(9) yes
C64 C65 H651 120.7 no
C66 C65 H651 119.9 no
C61 C66 C65 120.8(8) yes
C61 C66 H661 119.7 no
C65 C66 H661 119.4 no
C60 C67 C68 118.6(7) yes
C60 C67 C72 122.6(8) yes
C68 C67 C72 118.8(8) yes
C67 C68 C69 120.0(8) yes
C67 C68 H681 119.8 no
C69 C68 H681 120.2 no
C68 C69 C70 119.7(9) yes
C68 C69 H691 120.4 no
C70 C69 H691 119.9 no
C69 C70 C71 121.3(9) yes
C69 C70 H701 119.1 no
C71 C70 H701 119.6 no
C67 C72 C71 121.7(9) yes
C67 C72 H721 118.5 no
C71 C72 H721 119.8 no
N1 C73 H731 109.9 no
N1 C73 H732 109.0 no
H731 C73 H732 109.5 no
N1 C73 H733 109.5 no
H731 C73 H733 109.5 no
H732 C73 H733 109.5 no
N1 C74 H741 110.3 no
N1 C74 H742 108.7 no
H741 C74 H742 109.5 no
N1 C74 H743 109.4 no
H741 C74 H743 109.5 no
H742 C74 H743 109.5 no
C72 C71 C70 118.5(9) yes
C72 C71 H711 120.6 no
C70 C71 H711 120.9 no

loop_
_geom_bond_atom_site_label_1
_geom_bond_atom_site_label_2
_geom_bond_distance
_geom_bond_publ_flag
Ti1 Cl1 2.277(3) yes
Ti1 Cl2 2.296(3) yes
Ti1 O1 1.804(5) yes
Ti1 O2 1.777(5) yes
Ti1 N1 2.243(7) yes
O1 C1 1.342(9) yes
O2 C37 1.374(9) yes
N1 C73 1.470(11) yes
N1 C74 1.474(10) yes
N1 H11 0.950 no
C1 C2 1.430(11) yes
C1 C6 1.397(11) yes
C2 C3 1.360(10) yes
C2 C11 1.517(10) yes
C3 C4 1.383(11) yes
C3 H31 0.950 no
C4 C5 1.371(12) yes
C4 C7 1.539(11) yes
C5 C6 1.396(12) yes
C5 H51 0.950 no
C6 C24 1.534(11) yes
C7 C8 1.539(13) yes
C7 C9 1.534(15) yes
C7 C10 1.538(12) yes
C8 H81 0.950 no
C8 H82 0.950 no
C8 H83 0.950 no
C9 H91 0.950 no
C9 H92 0.950 no
C9 H93 0.950 no
C10 H101 0.950 no
C10 H102 0.950 no
C10 H103 0.950 no
C11 C12 1.538(11) yes
C11 C18 1.503(11) yes
C11 H111 0.950 no
C12 C13 1.382(11) yes
C12 C17 1.384(12) yes
C13 C14 1.361(12) yes
C13 H131 0.950 no
C14 C15 1.358(14) yes
C14 H141 0.950 no
C15 C16 1.383(13) yes
C15 H151 0.950 no
C16 C17 1.386(13) yes
C16 H161 0.950 no
C17 H171 0.950 no
C18 C19 1.385(11) yes
C18 C23 1.408(12) yes
C19 C20 1.400(12) yes
C19 H191 0.950 no
C20 C21 1.378(13) yes
C20 H201 0.950 no
C21 C22 1.358(12) yes
C21 H211 0.950 no
C22 C23 1.374(12) yes
C22 H221 0.950 no
C23 H231 0.950 no
C24 C25 1.546(12) yes
C24 C31 1.501(11) yes
C24 H241 0.950 no
C25 C26 1.375(12) yes
C25 C30 1.373(12) yes
C26 C27 1.381(13) yes
C26 H261 0.950 no
C27 C28 1.377(14) yes
C27 H271 0.950 no
C28 C29 1.358(14) yes
C28 H281 0.950 no
C29 C30 1.374(12) yes
C29 H291 0.950 no
C30 H301 0.950 no
C31 C32 1.399(12) yes
C31 C36 1.399(11) yes
C32 C33 1.383(11) yes
C32 H321 0.950 no
C33 C34 1.373(12) yes
C33 H331 0.950 no
C34 C35 1.357(13) yes
C34 H341 0.950 no
C35 C36 1.402(12) yes
C35 H351 0.950 no
C36 H361 0.950 no
C37 C38 1.378(11) yes
C37 C42 1.405(11) yes
C38 C39 1.414(11) yes
C38 C47 1.537(11) yes
C39 C40 1.394(11) yes
C39 H391 0.950 no
C40 C41 1.386(11) yes
C40 C43 1.522(11) yes
C41 C42 1.394(11) yes
C41 H411 0.950 no
C42 C60 1.511(11) yes
C43 C44 1.502(11) yes
C43 C45 1.557(12) yes
C43 C46 1.510(11) yes
C44 H441 0.950 no
C44 H442 0.950 no
C44 H443 0.950 no
C45 H451 0.950 no
C45 H452 0.950 no
C45 H453 0.950 no
C46 H461 0.950 no
C46 H462 0.950 no
C46 H463 0.950 no
C47 C48 1.508(12) yes
C47 C54 1.506(11) yes
C47 H471 0.950 no
C48 C49 1.409(12) yes
C48 C53 1.388(12) yes
C49 C50 1.378(13) yes
C49 H491 0.950 no
C50 C51 1.391(14) yes
C50 H501 0.950 no
C51 C52 1.380(14) yes
C51 H511 0.950 no
C52 C53 1.398(12) yes
C52 H521 0.950 no
C53 H531 0.950 no
C54 C55 1.389(12) yes
C54 C59 1.399(11) yes
C55 C56 1.332(12) yes
C55 H551 0.950 no
C56 C57 1.391(12) yes
C56 H561 0.950 no
C57 C58 1.366(12) yes
C57 H571 0.950 no
C58 C59 1.396(12) yes
C58 H581 0.950 no
C59 H591 0.950 no
C60 C61 1.517(11) yes
C60 C67 1.529(11) yes
C60 H601 0.950 no
C61 C62 1.383(11) yes
C61 C66 1.389(11) yes
C62 C63 1.368(12) yes
C62 H621 0.950 no
C63 C64 1.394(14) yes
C63 H631 0.950 no
C64 C65 1.367(14) yes
C64 H641 0.950 no
C65 C66 1.387(12) yes
C65 H651 0.950 no
C66 H661 0.950 no
C67 C68 1.378(11) yes
C67 C72 1.369(11) yes
C68 C69 1.429(12) yes
C68 H681 0.950 no
C69 C70 1.362(14) yes
C69 H691 0.950 no
C70 C71 1.364(14) yes
C70 H701 0.950 no
C72 C71 1.420(13) yes
C72 H721 0.950 no
C73 H731 0.950 no
C73 H732 0.950 no
C73 H733 0.950 no
C74 H741 0.950 no
C74 H742 0.950 no
C74 H743 0.950 no
C71 H711 0.950 no

loop_
_oxford_twin_element_scale_factors
0.591(2)
0.409(2)
